data_7153543
loop_
_publ_author_name
'Shen, Zhen'
'Uno, Hidemitsu'
'Shimizu, Yusuke'
'Ono, Noboru'

_publ_section_title
;
 Controlling conformations and physical properties of
 meso-tetrakis(phenylethynyl)porphyrins by ring fusion: synthesis,
 properties and structural characterizations
;
_journal_issue 23
_journal_name_full 'Organic &amp;  Biomolecular Chemistry'
_journal_page_first 3442
_journal_page_last 3447
_journal_paper_doi 10.1039/b412688b
_journal_volume 2
_journal_year 2004
_chemical_formula_moiety 'C68 H62 N4 '
_chemical_formula_sum 'C68 H62 N4'
_chemical_formula_weight 935.26
_space_group_IT_number 2
_symmetry_cell_setting triclinic
_symmetry_Int_Tables_number 2
_symmetry_space_group_name_Hall '-P 1'
_symmetry_space_group_name_H-M 'P -1'
_cell_angle_alpha 94.857(4)
_cell_angle_beta 102.039(5)
_cell_angle_gamma 90.567(4)
_cell_formula_units_Z 2
_cell_length_a 10.785(2)
_cell_length_b 14.200(3)
_cell_length_c 17.438(4)
_cell_measurement_reflns_used 8702
_cell_measurement_temperature 203.1
_cell_measurement_theta_max 27.5
_cell_measurement_theta_min 3.0
_cell_volume 2601.4(9)
_computing_cell_refinement CrystalClear
_computing_data_collection CrystalClear
_computing_data_reduction CrystalStructure
_computing_publication_material 'CrystalStructure 3.6.0'
_computing_structure_refinement CRYSTALS
_computing_structure_solution SIR97
_diffrn_detector_area_resol_mean 7.31
_diffrn_measured_fraction_theta_full 0.9695
_diffrn_measured_fraction_theta_max 0.9695
_diffrn_measurement_device_type 'Rigaku Mercury'
_diffrn_measurement_method w
_diffrn_radiation_type 'Mo Ka'
_diffrn_radiation_wavelength 0.7107
_diffrn_reflns_av_R_equivalents 0.037
_diffrn_reflns_limit_h_max 12
_diffrn_reflns_limit_h_min -13
_diffrn_reflns_limit_k_max 16
_diffrn_reflns_limit_k_min -18
_diffrn_reflns_limit_l_max 22
_diffrn_reflns_limit_l_min -22
_diffrn_reflns_number 26308
_diffrn_reflns_theta_full 27.48
_diffrn_reflns_theta_max 27.48
_exptl_absorpt_coefficient_mu 0.069
_exptl_absorpt_correction_T_max 0.991
_exptl_absorpt_correction_T_min 0.911
_exptl_absorpt_correction_type numerical
_exptl_absorpt_process_details
;
Higashi, T. (1999). Program for Absorption Correction.
Rigaku Corporation, Tokyo, Japan.
;
_exptl_crystal_colour purple
_exptl_crystal_density_diffrn 1.194
_exptl_crystal_density_method 'not measured'
_exptl_crystal_description platelet
_exptl_crystal_F_000 996.00
_exptl_crystal_size_max 0.30
_exptl_crystal_size_mid 0.30
_exptl_crystal_size_min 0.13
_refine_diff_density_max 0.83
_refine_diff_density_min -0.56
_refine_ls_extinction_method none
_refine_ls_goodness_of_fit_ref 1.001
_refine_ls_hydrogen_treatment mixed
_refine_ls_number_parameters 708
_refine_ls_number_reflns 11556
_refine_ls_R_factor_gt 0.0700
_refine_ls_shift/su_max 0.0000
_refine_ls_structure_factor_coef Fsqd
_refine_ls_weighting_details 'w = 1/[0.0035Fo^2^ + 1.0000\s(Fo^2^)]/(4Fo^2^)'
_refine_ls_weighting_scheme calc
_refine_ls_wR_factor_ref 0.1990
_reflns_number_gt 7677
_reflns_number_total 11556
_reflns_threshold_expression F^2^>2.0s(F^2^)
_cod_data_source_file b412688bsup1.cif
_cod_data_source_block H2-1
_cod_original_cell_volume 2601.3(9)
_cod_original_formula_sum 'C68 H62 N4 '
_cod_database_code 7153543

loop_
_symmetry_equiv_pos_site_id
_symmetry_equiv_pos_as_xyz
1 +X,+Y,+Z
2 -X,-Y,-Z

loop_
_atom_site_label
_atom_site_type_symbol
_atom_site_fract_x
_atom_site_fract_y
_atom_site_fract_z
_atom_site_U_iso_or_equiv
_atom_site_adp_type
_atom_site_occupancy
_atom_site_symmetry_multiplicity
_atom_site_calc_flag
_atom_site_refinement_flags
N(1) N 0.2581(2) 0.25671(13) 0.61766(10) 0.0264(5) Uani 1.00 1 d .
N(2) N 0.3855(2) 0.42191(12) 0.71052(10) 0.0253(4) Uani 1.00 1 d .
N(3) N 0.3767(2) 0.52659(12) 0.57223(9) 0.0229(4) Uani 1.00 1 d .
N(4) N 0.2240(2) 0.37041(11) 0.48567(10) 0.0232(4) Uani 1.00 1 d .
C(1) C 0.2357(2) 0.1863(1) 0.55722(12) 0.0251(5) Uani 1.00 1 d .
C(2) C 0.2781(2) 0.1013(1) 0.59024(13) 0.0294(6) Uani 1.00 1 d .
C(3) C 0.3195(2) 0.1224(2) 0.67065(13) 0.0308(6) Uani 1.00 1 d .
C(4) C 0.3052(2) 0.2211(2) 0.68759(12) 0.0281(5) Uani 1.00 1 d .
C(5) C 0.3254(2) 0.2777(2) 0.76058(12) 0.0290(5) Uani 1.00 1 d .
C(6) C 0.3505(2) 0.3757(2) 0.76928(12) 0.0261(5) Uani 1.00 1 d .
C(7) C 0.3630(2) 0.4393(2) 0.84193(12) 0.0289(5) Uani 1.00 1 d .
C(8) C 0.4164(2) 0.5208(2) 0.82688(12) 0.0278(5) Uani 1.00 1 d .
C(9) C 0.4317(2) 0.5067(1) 0.74494(12) 0.0251(5) Uani 1.00 1 d .
C(10) C 0.4926(2) 0.5735(1) 0.70682(11) 0.0233(5) Uani 1.00 1 d .
C(11) C 0.4624(2) 0.5840(1) 0.62594(12) 0.0225(5) Uani 1.00 1 d .
C(12) C 0.5021(2) 0.6577(1) 0.58366(11) 0.0232(5) Uani 1.00 1 d .
C(13) C 0.4393(2) 0.6427(1) 0.50623(12) 0.0236(5) Uani 1.00 1 d .
C(14) C 0.3592(2) 0.5588(1) 0.49892(11) 0.0223(5) Uani 1.00 1 d .
C(15) C 0.2722(2) 0.5175(1) 0.43328(11) 0.0230(5) Uani 1.00 1 d .
C(16) C 0.1932(2) 0.4359(1) 0.43322(11) 0.0232(5) Uani 1.00 1 d .
C(17) C 0.0806(2) 0.4060(2) 0.37269(12) 0.0257(5) Uani 1.00 1 d .
C(18) C 0.0510(2) 0.3168(1) 0.38629(12) 0.0259(5) Uani 1.00 1 d .
C(19) C 0.1450(2) 0.2941(1) 0.45491(11) 0.0226(5) Uani 1.00 1 d .
C(20) C 0.1688(2) 0.2031(1) 0.48052(12) 0.0252(5) Uani 1.00 1 d .
C(21) C 0.2866(2) 0.0059(2) 0.5476(2) 0.0382(6) Uani 1.00 1 d .
C(22) C 0.1588(6) -0.0520(3) 0.5438(4) 0.060(2) Uani 0.50 1 d P
C(23) C 0.3761(3) 0.0519(2) 0.7271(2) 0.0466(7) Uani 1.00 1 d .
C(24) C 0.2753(4) -0.0099(3) 0.7518(2) 0.0835(13) Uani 1.00 1 d .
C(25) C 0.3234(2) 0.2280(2) 0.82848(13) 0.0345(6) Uani 1.00 1 d .
C(26) C 0.3205(3) 0.1841(2) 0.8840(1) 0.0414(7) Uani 1.00 1 d .
C(27) C 0.3091(5) 0.1381(4) 0.9508(3) 0.0460(8) Uiso 0.40 1 d G
C(28) C 0.2087(5) 0.0752(4) 0.9503(2) 0.0460(8) Uiso 0.40 1 d G
C(29) C 0.2020(4) 0.0314(3) 1.0181(3) 0.0460(8) Uiso 0.40 1 d G
C(30) C 0.2957(5) 0.0505(3) 1.0863(2) 0.0460(8) Uiso 0.40 1 d G
C(31) C 0.3960(4) 0.1134(4) 1.0867(2) 0.0460(8) Uiso 0.40 1 d G
C(32) C 0.4028(4) 0.1572(4) 1.0190(3) 0.0460(8) Uiso 0.40 1 d G
C(33) C 0.3086(2) 0.4236(2) 0.91212(13) 0.0372(6) Uani 1.00 1 d .
C(34) C 0.1653(3) 0.4209(2) 0.8919(2) 0.0537(9) Uani 1.00 1 d .
C(35) C 0.4338(2) 0.6124(2) 0.87843(13) 0.0348(6) Uani 1.00 1 d .
C(36) C 0.3314(3) 0.6815(2) 0.8494(2) 0.0565(9) Uani 1.00 1 d .
C(37) C 0.5968(2) 0.6283(2) 0.75511(12) 0.0280(5) Uani 1.00 1 d .
C(38) C 0.6911(2) 0.6664(2) 0.79432(12) 0.0307(6) Uani 1.00 1 d .
C(39) C 0.8046(2) 0.7119(2) 0.83989(13) 0.0346(6) Uani 1.00 1 d .
C(40) C 0.8824(3) 0.7659(2) 0.8051(2) 0.0467(7) Uani 1.00 1 d .
C(41) C 0.9934(3) 0.8083(2) 0.8501(2) 0.0586(9) Uani 1.00 1 d .
C(42) C 1.0288(3) 0.7966(2) 0.9283(2) 0.0627(9) Uani 1.00 1 d .
C(43) C 0.9524(3) 0.7431(3) 0.9630(2) 0.0703(10) Uani 1.00 1 d .
C(44) C 0.8422(3) 0.7015(2) 0.9198(2) 0.0547(8) Uani 1.00 1 d .
C(45) C 0.5897(2) 0.7407(1) 0.61729(12) 0.0270(5) Uani 1.00 1 d .
C(46) C 0.5305(2) 0.8171(2) 0.6638(2) 0.0380(6) Uani 1.00 1 d .
C(47) C 0.4486(2) 0.7056(2) 0.44307(13) 0.0324(6) Uani 1.00 1 d .
C(48) C 0.3378(3) 0.7718(2) 0.4265(2) 0.0503(8) Uani 1.00 1 d .
C(49) C 0.2668(2) 0.5533(1) 0.35868(12) 0.0258(5) Uani 1.00 1 d .
C(50) C 0.2653(2) 0.5774(2) 0.29432(13) 0.0296(6) Uani 1.00 1 d .
C(51) C 0.2654(2) 0.6072(2) 0.21790(13) 0.0340(6) Uani 1.00 1 d .
C(52) C 0.3417(2) 0.6831(2) 0.2089(2) 0.0459(7) Uani 1.00 1 d .
C(53) C 0.3419(3) 0.7108(3) 0.1348(2) 0.0603(10) Uani 1.00 1 d .
C(54) C 0.2646(3) 0.6640(3) 0.0692(2) 0.0644(10) Uani 1.00 1 d .
C(55) C 0.1893(3) 0.5902(3) 0.0777(2) 0.0658(10) Uani 1.00 1 d .
C(56) C 0.1888(3) 0.5599(2) 0.1513(1) 0.0483(8) Uani 1.00 1 d .
C(57) C 0.0014(2) 0.4657(2) 0.31476(13) 0.0346(6) Uani 1.00 1 d .
C(58) C -0.0460(2) 0.5534(2) 0.3540(2) 0.0517(8) Uani 1.00 1 d .
C(59) C -0.0684(2) 0.2611(2) 0.3487(1) 0.0344(6) Uani 1.00 1 d .
C(60) C -0.1616(4) 0.2598(4) 0.4041(3) 0.0492(10) Uiso 0.50 1 d G
C(61) C 0.1336(2) 0.1231(2) 0.42416(13) 0.0321(6) Uani 1.00 1 d .
C(62) C 0.1126(2) 0.0567(2) 0.3758(1) 0.0378(6) Uani 1.00 1 d .
C(63) C 0.0919(2) -0.0260(2) 0.3204(2) 0.0380(6) Uani 1.00 1 d .
C(64) C 0.0340(3) -0.1070(2) 0.3374(2) 0.0483(8) Uani 1.00 1 d .
C(65) C 0.0175(3) -0.1870(2) 0.2837(2) 0.0544(8) Uani 1.00 1 d .
C(66) C 0.0581(3) -0.1862(2) 0.2148(2) 0.0564(9) Uani 1.00 1 d .
C(67) C 0.1139(4) -0.1068(2) 0.1976(2) 0.0776(12) Uani 1.00 1 d .
C(68) C 0.1312(3) -0.0266(2) 0.2499(2) 0.0622(10) Uani 1.00 1 d .
C(69) C 0.4099(5) 0.0127(4) 0.5115(4) 0.056(2) Uani 0.50 1 d P
C(70) C -0.1799(4) 0.2986(4) 0.3831(3) 0.0492(10) Uiso 0.50 1 d G
C(71) C 0.3263(8) 0.1322(6) 0.9537(4) 0.0502(12) Uiso 0.25 1 d G
C(72) C 0.2156(6) 0.0963(7) 0.9715(5) 0.0502(12) Uiso 0.25 1 d G
C(73) C 0.2231(6) 0.0424(6) 1.0356(5) 0.0502(12) Uiso 0.25 1 d G
C(74) C 0.3413(7) 0.0243(6) 1.0819(4) 0.0502(12) Uiso 0.25 1 d G
C(75) C 0.4520(6) 0.0601(6) 1.0641(4) 0.0502(12) Uiso 0.25 1 d G
C(76) C 0.4445(6) 0.1141(6) 1.0000(5) 0.0502(12) Uiso 0.25 1 d G
C(77) C 0.3354(6) 0.1308(5) 0.9523(3) 0.0493(10) Uiso 0.35 1 d G
C(78) C 0.2469(5) 0.0612(5) 0.9589(3) 0.0493(10) Uiso 0.35 1 d G
C(79) C 0.2574(6) 0.0189(4) 1.0293(3) 0.0493(10) Uiso 0.35 1 d G
C(80) C 0.3564(6) 0.0462(4) 1.0930(3) 0.0493(10) Uiso 0.35 1 d G
C(81) C 0.4449(5) 0.1158(4) 1.0864(3) 0.0493(10) Uiso 0.35 1 d G
C(82) C 0.4344(6) 0.1582(4) 1.0161(4) 0.0493(10) Uiso 0.35 1 d G
H(1) H 0.245(2) 0.314(2) 0.611(1) 0.030(6) Uiso 1.00 1 d .
H(2) H 0.348(2) 0.466(2) 0.584(1) 0.035(6) Uiso 1.00 1 d .
H(3) H 0.3552(12) -0.0262(6) 0.5748(6) 0.0458 Uiso 1.00 1 d .
H(4) H 0.2973(5) 0.0130(3) 0.4978(10) 0.0667 Uiso 1.00 1 d .
H(5) H 0.1291 -0.0339 0.5903 0.074 Uiso 0.50 1 c R
H(6) H 0.0983 -0.0381 0.4985 0.074 Uiso 0.50 1 c R
H(7) H 0.1747 -0.1178 0.5405 0.074 Uiso 0.50 1 c R
H(8) H 0.4291 0.0118 0.7026 0.054 Uiso 1.00 1 c R
H(9) H 0.4254 0.0854 0.7730 0.054 Uiso 1.00 1 c R
H(10) H 0.2519 0.0199 0.7973 0.100 Uiso 1.00 1 c R
H(11) H 0.3091 -0.0699 0.7631 0.100 Uiso 1.00 1 c R
H(12) H 0.2028 -0.0178 0.7099 0.100 Uiso 1.00 1 c R
H(13) H 0.1449(6) 0.0622(6) 0.9039(3) 0.0460(8) Uiso 0.40 1 d G
H(14) H 0.1337(6) -0.0115(5) 1.0178(4) 0.0460(8) Uiso 0.40 1 d G
H(15) H 0.2911(6) 0.0206(5) 1.1324(3) 0.0460(8) Uiso 0.40 1 d G
H(16) H 0.4598(5) 0.1264(5) 1.1331(3) 0.0460(8) Uiso 0.40 1 d G
H(17) H 0.4711(6) 0.2001(5) 1.0193(4) 0.0460(8) Uiso 0.40 1 d G
H(18) H 0.3371 0.3652 0.9312 0.044 Uiso 1.00 1 c R
H(19) H 0.3371 0.4736 0.9519 0.044 Uiso 1.00 1 c R
H(20) H 0.1334 0.4219 0.9388 0.065 Uiso 1.00 1 c R
H(21) H 0.1358 0.3647 0.8594 0.066 Uiso 1.00 1 c R
H(22) H 0.1362 0.4742 0.8646 0.066 Uiso 1.00 1 c R
H(23) H 0.4302 0.5999 0.9306 0.041 Uiso 1.00 1 c R
H(24) H 0.5144 0.6399 0.8782 0.041 Uiso 1.00 1 c R
H(25) H 0.3528 0.7421 0.8768 0.066 Uiso 1.00 1 c R
H(26) H 0.2526 0.6598 0.8585 0.066 Uiso 1.00 1 c R
H(27) H 0.3245 0.6858 0.7946 0.066 Uiso 1.00 1 c R
H(28) H 0.8594 0.7738 0.7504 0.055 Uiso 1.00 1 c R
H(29) H 1.0454 0.8458 0.8261 0.069 Uiso 1.00 1 c R
H(30) H 1.1055 0.8251 0.9586 0.070 Uiso 1.00 1 c R
H(31) H 0.9766 0.7350 1.0176 0.079 Uiso 1.00 1 c R
H(32) H 0.7905 0.6649 0.9448 0.062 Uiso 1.00 1 c R
H(33) H 0.6154 0.7682 0.5751 0.032 Uiso 1.00 1 c R
H(34) H 0.6618 0.7184 0.6513 0.032 Uiso 1.00 1 c R
H(35) H 0.5187 0.7939 0.7114 0.045 Uiso 1.00 1 c R
H(36) H 0.4510 0.8331 0.6334 0.045 Uiso 1.00 1 c R
H(37) H 0.5853 0.8716 0.6757 0.045 Uiso 1.00 1 c R
H(38) H 0.5250 0.7427 0.4589 0.039 Uiso 1.00 1 c R
H(39) H 0.4508 0.6673 0.3961 0.038 Uiso 1.00 1 c R
H(40) H 0.3422 0.8175 0.4702 0.061 Uiso 1.00 1 c R
H(41) H 0.2603 0.7363 0.4179 0.061 Uiso 1.00 1 c R
H(42) H 0.3411 0.8030 0.3808 0.060 Uiso 1.00 1 c R
H(43) H 0.3940 0.7162 0.2539 0.056 Uiso 1.00 1 c R
H(44) H 0.3953 0.7621 0.1289 0.076 Uiso 1.00 1 c R
H(45) H 0.2642 0.6833 0.0183 0.081 Uiso 1.00 1 c R
H(46) H 0.1358 0.5587 0.0324 0.078 Uiso 1.00 1 c R
H(47) H 0.1367 0.5073 0.1561 0.057 Uiso 1.00 1 c R
H(48) H 0.0514 0.4846 0.2796 0.040 Uiso 1.00 1 c R
H(49) H -0.0697 0.4286 0.2861 0.040 Uiso 1.00 1 c R
H(50) H -0.1130 0.5789 0.3180 0.062 Uiso 1.00 1 c R
H(51) H 0.0214 0.5991 0.3700 0.062 Uiso 1.00 1 c R
H(52) H -0.0761 0.5373 0.3988 0.062 Uiso 1.00 1 c R
H(53) H -0.099(3) 0.276(2) 0.2958(12) 0.066(9) Uiso 1.00 1 d .
H(54) H -0.058(3) 0.1942(12) 0.345(2) 0.048(8) Uiso 1.00 1 d .
H(55) H -0.2455(11) 0.2516(8) 0.3740(6) 0.0492(10) Uiso 1.00 1 d G
H(56) H -0.1547(7) 0.3129(8) 0.4335(7) 0.0492(10) Uiso 1.00 1 d G
H(57) H -0.1432(12) 0.2095(13) 0.4360(9) 0.0492(10) Uiso 0.50 1 d G
H(58) H 0.0057 -0.1080 0.3855 0.058 Uiso 1.00 1 c R
H(59) H -0.0223 -0.2426 0.2953 0.063 Uiso 1.00 1 c R
H(60) H 0.0474 -0.2412 0.1787 0.064 Uiso 1.00 1 c R
H(61) H 0.1413 -0.1063 0.1492 0.093 Uiso 1.00 1 c R
H(62) H 0.1705 0.0285 0.2372 0.074 Uiso 1.00 1 c R
H(63) H 0.4699 0.0560 0.5443 0.069 Uiso 0.50 1 c R
H(64) H 0.3871 0.0340 0.4604 0.069 Uiso 0.50 1 c R
H(65) H 0.4566 -0.0433 0.5191 0.069 Uiso 0.50 1 c R
H(66) H -0.2117(12) 0.3542(13) 0.3581(9) 0.0492(10) Uiso 0.50 1 d G
H(67) H 0.1351(7) 0.1086(10) 0.9400(7) 0.0502(12) Uiso 0.25 1 d G
H(68) H 0.1477(7) 0.0179(9) 1.0477(7) 0.0502(12) Uiso 0.25 1 d G
H(69) H 0.3464(10) -0.0125(8) 1.1255(5) 0.0502(12) Uiso 0.25 1 d G
H(70) H 0.5325(6) 0.0478(9) 1.0956(6) 0.0502(12) Uiso 0.25 1 d G
H(71) H 0.5199(8) 0.1385(9) 0.9879(7) 0.0502(12) Uiso 0.25 1 d G
H(72) H 0.1795(7) 0.0426(6) 0.9155(4) 0.0493(10) Uiso 0.35 1 d G
H(73) H 0.1971(7) -0.0285(5) 1.0338(5) 0.0493(10) Uiso 0.35 1 d G
H(74) H 0.3635(8) 0.0174(6) 1.1409(3) 0.0493(10) Uiso 0.35 1 d G
H(75) H 0.5123(7) 0.1344(6) 1.1298(4) 0.0493(10) Uiso 0.35 1 d G
H(76) H 0.4946(7) 0.2056(6) 1.0116(5) 0.0493(10) Uiso 0.35 1 d G

loop_
_atom_site_aniso_label
_atom_site_aniso_U_11
_atom_site_aniso_U_22
_atom_site_aniso_U_33
_atom_site_aniso_U_12
_atom_site_aniso_U_13
_atom_site_aniso_U_23
N(1) 0.0322(9) 0.0170(9) 0.0295(9) 0.0027(7) 0.0039(7) 0.0056(7)
N(2) 0.0281(9) 0.0241(9) 0.0230(9) 0.0005(7) 0.0036(7) 0.0032(7)
N(3) 0.0256(8) 0.0195(8) 0.0222(8) -0.0004(7) 0.0019(6) 0.0020(7)
N(4) 0.0261(8) 0.0188(8) 0.0240(8) 0.0006(6) 0.0033(6) 0.0018(7)
C(1) 0.0236(10) 0.0201(10) 0.0317(11) -0.0012(7) 0.0065(8) 0.0006(8)
C(2) 0.0287(10) 0.0210(10) 0.0384(12) 0.0006(8) 0.0062(9) 0.0044(9)
C(3) 0.0326(11) 0.0213(10) 0.0375(12) 0.0030(8) 0.0029(9) 0.0069(9)
C(4) 0.0294(11) 0.0243(11) 0.0302(11) -0.0003(8) 0.0034(8) 0.0069(9)
C(5) 0.0305(11) 0.0252(11) 0.0297(11) -0.0018(8) 0.0015(8) 0.0062(9)
C(6) 0.0279(10) 0.0272(11) 0.0225(10) 0.0021(8) 0.0023(8) 0.0049(8)
C(7) 0.0325(11) 0.0300(11) 0.0220(10) -0.0010(9) 0.0009(8) 0.0026(8)
C(8) 0.0300(10) 0.0303(11) 0.0205(10) -0.0010(8) 0.0006(8) 0.0001(8)
C(9) 0.0249(10) 0.0248(10) 0.0234(10) 0.0019(8) 0.0006(8) 0.0008(8)
C(10) 0.0256(10) 0.0194(10) 0.0233(10) 0.0020(7) 0.0023(7) -0.0002(8)
C(11) 0.0200(9) 0.0204(10) 0.0263(10) 0.0018(7) 0.0034(7) 0.0003(8)
C(12) 0.0222(9) 0.0220(10) 0.0258(10) 0.0008(7) 0.0063(7) 0.0006(8)
C(13) 0.0236(10) 0.0221(10) 0.0254(10) 0.0003(8) 0.0057(8) 0.0019(8)
C(14) 0.0237(9) 0.0192(9) 0.0240(10) 0.0037(7) 0.0045(7) 0.0028(8)
C(15) 0.0253(10) 0.0192(9) 0.0241(10) 0.0038(7) 0.0042(7) 0.0018(8)
C(16) 0.0255(10) 0.0215(10) 0.0216(10) 0.0024(8) 0.0031(7) 0.0011(8)
C(17) 0.0245(10) 0.0271(11) 0.0239(10) -0.0012(8) 0.0027(8) 0.0004(8)
C(18) 0.0262(10) 0.0246(10) 0.0256(10) -0.0000(8) 0.0036(8) -0.0007(8)
C(19) 0.0226(9) 0.0216(10) 0.0235(10) -0.0008(7) 0.0056(7) -0.0002(8)
C(20) 0.0244(10) 0.0206(10) 0.0302(11) -0.0031(8) 0.0063(8) -0.0006(8)
C(21) 0.050(1) 0.0222(11) 0.043(1) 0.0103(10) 0.0111(11) 0.0037(10)
C(22) 0.091(5) 0.028(3) 0.064(4) -0.014(3) 0.028(3) 0.001(3)
C(23) 0.061(2) 0.0295(13) 0.044(1) 0.0120(11) -0.0055(12) 0.0101(11)
C(24) 0.131(3) 0.050(2) 0.068(2) -0.007(2) 0.005(2) 0.031(2)
C(25) 0.0389(12) 0.0314(12) 0.0312(12) -0.0041(9) 0.0023(9) 0.0050(9)
C(26) 0.056(2) 0.0321(13) 0.0354(13) -0.0034(11) 0.0057(11) 0.0068(10)
C(33) 0.048(1) 0.0386(13) 0.0248(11) -0.0066(10) 0.0077(10) 0.0022(9)
C(34) 0.050(2) 0.071(2) 0.042(2) -0.011(1) 0.0180(12) 0.001(1)
C(35) 0.0418(12) 0.0358(13) 0.0255(11) -0.0062(10) 0.0068(9) -0.0038(9)
C(36) 0.074(2) 0.043(2) 0.048(2) 0.015(1) 0.007(1) -0.0090(13)
C(37) 0.0321(11) 0.0249(11) 0.0264(11) 0.0005(8) 0.0045(8) 0.0032(8)
C(38) 0.0307(11) 0.0296(11) 0.0292(11) -0.0026(9) 0.0010(9) 0.0019(9)
C(39) 0.0355(12) 0.0313(12) 0.0316(12) -0.0016(9) -0.0024(9) -0.0038(9)
C(40) 0.043(1) 0.055(2) 0.040(1) -0.0143(12) 0.0059(11) -0.0038(12)
C(41) 0.042(2) 0.066(2) 0.064(2) -0.021(1) 0.0072(13) -0.007(2)
C(42) 0.045(2) 0.066(2) 0.063(2) -0.018(1) -0.013(1) -0.011(2)
C(43) 0.064(2) 0.089(3) 0.044(2) -0.019(2) -0.018(1) 0.003(2)
C(44) 0.058(2) 0.063(2) 0.035(1) -0.018(1) -0.0096(12) 0.0087(13)
C(45) 0.0281(10) 0.0243(10) 0.0270(11) -0.0055(8) 0.0033(8) 0.0008(8)
C(46) 0.0396(13) 0.0252(11) 0.046(1) -0.0020(9) 0.0043(10) -0.0042(10)
C(47) 0.0396(12) 0.0280(11) 0.0287(11) -0.0101(9) 0.0052(9) 0.0031(9)
C(48) 0.083(2) 0.0288(13) 0.039(1) 0.0116(13) 0.0100(13) 0.0083(11)
C(49) 0.0262(10) 0.0241(10) 0.0255(11) -0.0002(8) 0.0018(8) 0.0023(8)
C(50) 0.0300(11) 0.0297(11) 0.0283(11) 0.0031(8) 0.0036(8) 0.0041(9)
C(51) 0.0359(12) 0.0414(13) 0.0269(11) 0.0120(10) 0.0076(9) 0.0109(10)
C(52) 0.0381(13) 0.061(2) 0.040(1) 0.0021(12) 0.0052(11) 0.0200(12)
C(53) 0.046(2) 0.090(2) 0.054(2) 0.007(2) 0.0183(13) 0.037(2)
C(54) 0.065(2) 0.101(3) 0.037(2) 0.027(2) 0.022(1) 0.029(2)
C(55) 0.077(2) 0.091(3) 0.026(1) 0.014(2) 0.0045(13) 0.004(2)
C(56) 0.061(2) 0.054(2) 0.0277(13) 0.0040(13) 0.0067(11) 0.0009(11)
C(57) 0.0275(11) 0.0365(13) 0.0360(12) -0.0015(9) -0.0052(9) 0.0110(10)
C(58) 0.039(1) 0.046(2) 0.071(2) 0.0174(12) 0.0064(13) 0.019(1)
C(59) 0.0278(11) 0.0321(12) 0.0391(13) -0.0047(9) -0.0025(9) 0.0031(10)
C(61) 0.0353(12) 0.0232(11) 0.0363(12) -0.0024(9) 0.0041(9) 0.0041(9)
C(62) 0.0412(13) 0.0243(12) 0.043(1) -0.0011(9) -0.0018(10) -0.0010(10)
C(63) 0.0387(12) 0.0252(12) 0.044(1) -0.0003(9) -0.0026(10) -0.0047(10)
C(64) 0.047(2) 0.034(1) 0.063(2) -0.0050(11) 0.0150(12) -0.0070(12)
C(65) 0.051(2) 0.0261(13) 0.081(2) -0.0089(11) 0.008(1) -0.0083(13)
C(66) 0.068(2) 0.037(2) 0.055(2) -0.0012(13) 0.000(1) -0.0168(13)
C(67) 0.131(3) 0.052(2) 0.048(2) -0.019(2) 0.025(2) -0.016(2)
C(68) 0.101(3) 0.038(2) 0.047(2) -0.016(2) 0.017(2) -0.0048(13)
C(69) 0.057(3) 0.035(3) 0.080(4) 0.003(2) 0.034(3) -0.010(3)

loop_
_atom_type_symbol
_atom_type_description
_atom_type_scat_dispersion_real
_atom_type_scat_dispersion_imag
_atom_type_scat_source
C C 0.003 0.002
;
International Tables for Crystallography
(1992, Vol. C, Tables 4.2.6.8 and 6.1.1.4)
;
H H 0.000 0.000
;
International Tables for Crystallography
(1992, Vol. C, Table 6.1.1.4)
;
N N 0.006 0.003
;
International Tables for Crystallography
(1992, Vol. C, Tables 4.2.6.8 and 6.1.1.4)
;

loop_
_geom_angle_atom_site_label_1
_geom_angle_atom_site_label_2
_geom_angle_atom_site_label_3
_geom_angle
N(1) C(1) C(2) 106.8(2)
C(4) N(1) C(1) 110.9(2)
N(1) C(1) C(20) 121.6(2)
N(1) C(4) C(3) 106.8(2)
N(1) C(4) C(5) 122.3(2)
N(2) C(6) C(5) 121.5(2)
N(2) C(6) C(7) 110.9(2)
C(9) N(2) C(6) 105.3(2)
N(2) C(9) C(8) 111.8(2)
N(2) C(9) C(10) 123.6(2)
N(3) C(11) C(10) 124.1(2)
N(3) C(11) C(12) 106.8(2)
C(14) N(3) C(11) 110.7(2)
N(3) C(14) C(13) 106.9(2)
N(3) C(14) C(15) 123.5(2)
C(19) N(4) C(16) 104.7(1)
N(4) C(16) C(15) 122.5(2)
N(4) C(16) C(17) 111.6(2)
N(4) C(19) C(20) 122.0(2)
N(4) C(19) C(18) 111.2(2)
C(1) C(2) C(3) 107.6(2)
C(20) C(1) C(2) 131.3(2)
C(1) C(2) C(21) 127.8(2)
C(1) C(20) C(19) 123.9(2)
C(1) C(20) C(61) 117.8(2)
C(2) C(3) C(4) 107.8(2)
C(21) C(2) C(3) 124.5(2)
C(2) C(3) C(23) 124.4(2)
C(2) C(21) C(22) 108.3(3)
C(2) C(21) C(69) 105.2(3)
C(3) C(4) C(5) 130.8(2)
C(23) C(3) C(4) 127.7(2)
C(3) C(23) C(24) 113.1(2)
C(4) C(5) C(6) 124.4(2)
C(4) C(5) C(25) 115.7(2)
C(5) C(6) C(7) 127.0(2)
C(25) C(5) C(6) 119.9(2)
C(5) C(25) C(26) 178.1(2)
C(6) C(7) C(8) 105.5(2)
C(6) C(7) C(33) 127.1(2)
C(7) C(8) C(9) 106.1(2)
C(33) C(7) C(8) 126.7(2)
C(7) C(8) C(35) 126.4(2)
C(7) C(33) C(34) 111.5(2)
C(8) C(9) C(10) 124.5(2)
C(35) C(8) C(9) 126.6(2)
C(8) C(35) C(36) 111.4(2)
C(9) C(10) C(11) 124.5(2)
C(9) C(10) C(37) 116.5(2)
C(10) C(11) C(12) 128.9(2)
C(37) C(10) C(11) 118.8(2)
C(10) C(37) C(38) 173.4(2)
C(11) C(12) C(13) 108.0(2)
C(11) C(12) C(45) 127.1(2)
C(12) C(13) C(14) 107.6(2)
C(45) C(12) C(13) 124.8(2)
C(12) C(13) C(47) 125.3(2)
C(12) C(45) C(46) 114.1(2)
C(13) C(14) C(15) 129.5(2)
C(47) C(13) C(14) 127.0(2)
C(13) C(47) C(48) 113.0(2)
C(14) C(15) C(16) 125.0(2)
C(14) C(15) C(49) 118.9(2)
C(15) C(16) C(17) 125.5(2)
C(49) C(15) C(16) 115.9(2)
C(15) C(49) C(50) 175.4(2)
C(16) C(17) C(18) 105.9(2)
C(16) C(17) C(57) 127.6(2)
C(17) C(18) C(19) 106.0(2)
C(57) C(17) C(18) 126.0(2)
C(17) C(18) C(59) 126.3(2)
C(17) C(57) C(58) 112.9(2)
C(18) C(19) C(20) 126.0(2)
C(59) C(18) C(19) 126.7(2)
C(18) C(59) C(60) 111.8(2)
C(18) C(59) C(70) 110.3(2)
C(19) C(20) C(61) 118.2(2)
C(20) C(61) C(62) 175.2(3)
C(69) C(21) C(22) 144.9(3)
C(25) C(26) C(27) 175.0(3)
C(25) C(26) C(71) 176.0(4)
C(25) C(26) C(77) 172.3(4)
C(26) C(27) C(28) 122.3(4)
C(26) C(27) C(32) 117.7(5)
C(26) C(71) C(72) 120.5(6)
C(26) C(77) C(82) 117.7(5)
C(26) C(77) C(78) 121.9(5)
C(32) C(27) C(28) 120.0(5)
C(27) C(28) C(29) 120.0(4)
C(27) C(32) C(31) 120.0(5)
C(28) C(29) C(30) 120.0(4)
C(29) C(30) C(31) 120.0(4)
C(30) C(31) C(32) 120.0(4)
C(37) C(38) C(39) 179.0(2)
C(38) C(39) C(40) 121.0(2)
C(38) C(39) C(44) 120.9(2)
C(44) C(39) C(40) 118.1(2)
C(39) C(40) C(41) 120.1(3)
C(39) C(44) C(43) 120.9(3)
C(40) C(41) C(42) 120.7(3)
C(41) C(42) C(43) 119.4(3)
C(42) C(43) C(44) 120.7(3)
C(49) C(50) C(51) 179.0(2)
C(50) C(51) C(52) 120.8(2)
C(50) C(51) C(56) 120.2(2)
C(56) C(51) C(52) 119.0(2)
C(51) C(52) C(53) 120.3(2)
C(51) C(56) C(55) 119.4(3)
C(52) C(53) C(54) 120.2(3)
C(53) C(54) C(55) 119.7(3)
C(54) C(55) C(56) 121.4(3)
C(61) C(62) C(63) 177.0(2)
C(62) C(63) C(64) 120.6(3)
C(62) C(63) C(68) 120.6(2)
C(68) C(63) C(64) 118.8(2)
C(63) C(64) C(65) 119.6(3)
C(63) C(68) C(67) 120.5(3)
C(64) C(65) C(66) 120.5(3)
C(65) C(66) C(67) 120.1(3)
C(66) C(67) C(68) 120.5(3)
C(76) C(71) C(72) 120.0(8)
C(71) C(72) C(73) 120.0(8)
C(71) C(76) C(75) 120.0(7)
C(72) C(73) C(74) 120.0(7)
C(73) C(74) C(75) 120.0(7)
C(74) C(75) C(76) 119.9(6)
C(82) C(77) C(78) 120.0(6)
C(77) C(78) C(79) 120.0(5)
C(77) C(82) C(81) 120.0(6)
C(78) C(79) C(80) 120.0(5)
C(79) C(80) C(81) 120.0(5)
C(80) C(81) C(82) 120.0(5)
H(1) N(1) C(1) 123(1)
H(1) N(1) C(4) 126(1)
H(2) N(3) C(11) 122(1)
H(2) N(3) C(14) 125(1)
C(2) C(21) H(3) 109.7(6)
C(2) C(21) H(4) 109.7(3)
C(3) C(23) H(8) 108.5566
C(3) C(23) H(9) 108.5569
C(7) C(33) H(18) 108.9560
C(7) C(33) H(19) 108.9572
C(8) C(35) H(23) 108.9895
C(8) C(35) H(24) 108.9853
C(12) C(45) H(34) 108.3125
C(12) C(45) H(33) 108.3068
C(13) C(47) H(38) 108.5843
C(13) C(47) H(39) 108.5807
C(17) C(57) H(48) 108.6087
C(17) C(57) H(49) 108.6068
C(18) C(59) H(53) 111(1)
C(18) C(59) H(54) 113(1)
H(3) C(21) C(22) 109.7(7)
H(4) C(21) C(22) 109.7(4)
C(21) C(22) H(5) 107.8831
C(21) C(22) H(6) 109.3013
C(21) C(22) H(7) 109.4700
C(21) C(69) H(63) 109.5169
C(21) C(69) H(64) 109.2778
C(21) C(69) H(65) 109.4730
H(4) C(21) H(3) 109.7(8)
H(6) C(22) H(5) 110.5842
H(7) C(22) H(5) 110.2570
H(7) C(22) H(6) 109.3189
H(8) C(23) C(24) 108.5639
H(9) C(23) C(24) 108.5598
C(23) C(24) H(12) 109.2041
C(23) C(24) H(10) 109.6944
C(23) C(24) H(11) 109.4689
H(9) C(23) H(8) 109.4629
H(12) C(24) H(10) 109.4740
H(11) C(24) H(10) 109.3634
H(12) C(24) H(11) 109.6228
C(27) C(28) H(13) 120.0(6)
C(27) C(32) H(17) 120.0(7)
H(13) C(28) C(29) 120.0(7)
C(28) C(29) H(14) 120.0(6)
H(14) C(29) C(30) 120.0(6)
C(29) C(30) H(15) 120.0(6)
C(30) C(31) H(16) 120.0(6)
H(15) C(30) C(31) 120.0(5)
C(31) C(32) H(17) 120.0(6)
H(16) C(31) C(32) 120.0(6)
H(18) C(33) C(34) 108.9507
C(33) C(34) H(21) 109.4724
H(19) C(33) C(34) 108.9503
C(33) C(34) H(22) 109.4986
C(33) C(34) H(20) 109.7384
H(19) C(33) H(18) 109.4629
H(21) C(34) H(20) 109.3343
H(22) C(34) H(20) 109.4737
H(22) C(34) H(21) 109.3089
H(23) C(35) C(36) 108.9943
H(24) C(35) C(36) 108.9896
C(35) C(36) H(26) 109.4650
C(35) C(36) H(25) 109.7093
C(35) C(36) H(27) 109.4086
H(24) C(35) H(23) 109.4582
H(26) C(36) H(25) 109.3569
H(27) C(36) H(25) 109.4769
H(27) C(36) H(26) 109.4102
C(39) C(40) H(28) 119.9286
C(39) C(44) H(32) 119.5727
H(28) C(40) C(41) 119.9267
C(40) C(41) H(29) 119.6537
H(29) C(41) C(42) 119.6581
C(41) C(42) H(30) 120.2725
C(42) C(43) H(31) 119.6382
H(30) C(42) C(43) 120.2785
C(43) C(44) H(32) 119.5748
H(31) C(43) C(44) 119.6448
H(34) C(45) C(46) 108.3077
C(45) C(46) H(35) 109.1288
H(33) C(45) C(46) 108.3083
C(45) C(46) H(36) 109.4670
C(45) C(46) H(37) 109.5487
H(34) C(45) H(33) 109.4601
H(36) C(46) H(35) 109.6463
H(37) C(46) H(35) 109.4694
H(37) C(46) H(36) 109.5663
H(38) C(47) C(48) 108.5798
H(39) C(47) C(48) 108.5806
C(47) C(48) H(40) 109.6766
C(47) C(48) H(41) 109.4680
C(47) C(48) H(42) 109.6886
H(39) C(47) H(38) 109.4570
H(41) C(48) H(40) 109.3737
H(42) C(48) H(40) 109.4697
H(42) C(48) H(41) 109.1490
C(51) C(52) H(43) 119.8458
C(51) C(56) H(47) 120.2930
H(43) C(52) C(53) 119.8501
C(52) C(53) H(44) 119.9141
H(44) C(53) C(54) 119.9162
C(53) C(54) H(45) 120.1446
C(54) C(55) H(46) 119.3144
H(45) C(54) C(55) 120.1446
C(55) C(56) H(47) 120.2902
H(46) C(55) C(56) 119.3160
H(48) C(57) C(58) 108.6134
C(57) C(58) H(51) 109.4691
H(49) C(57) C(58) 108.6147
C(57) C(58) H(52) 109.4530
C(57) C(58) H(50) 109.5826
H(49) C(57) H(48) 109.4635
H(51) C(58) H(50) 109.4200
H(52) C(58) H(50) 109.4739
H(52) C(58) H(51) 109.4287
H(53) C(59) C(60) 119(1)
H(54) C(59) C(60) 94(1)
C(59) C(60) H(56) 109.5(8)
C(59) C(60) H(55) 109.5(8)
C(59) C(60) H(57) 109(1)
H(53) C(59) C(70) 98(1)
H(54) C(59) C(70) 117(1)
C(59) C(70) H(56) 109.5(6)
C(59) C(70) H(66) 109(1)
C(59) C(70) H(55) 109.5(8)
H(54) C(59) H(53) 104(2)
C(60) C(70) H(56) 66(1)
H(56) C(60) C(70) 66(1)
C(60) C(70) H(66) 173(1)
C(60) C(70) H(55) 68.5(9)
H(55) C(60) C(70) 68.5(9)
H(57) C(60) C(70) 173(1)
H(56) C(60) H(55) 109(1)
H(57) C(60) H(55) 109(1)
H(57) C(60) H(56) 109(1)
C(63) C(64) H(58) 120.1881
C(63) C(68) H(62) 119.7524
H(58) C(64) C(65) 120.1801
C(64) C(65) H(59) 119.7503
H(59) C(65) C(66) 119.7598
C(65) C(66) H(60) 119.9716
C(66) C(67) H(61) 119.7434
H(60) C(66) C(67) 119.9735
C(67) C(68) H(62) 119.7517
H(61) C(67) C(68) 119.7434
H(63) C(69) H(4) 129.9141
H(64) C(69) H(4) 75.3730
H(65) C(69) H(4) 122.8915
H(64) C(69) H(63) 109.6102
H(65) C(69) H(63) 98.3724
H(65) C(69) H(64) 119.8768
H(56) C(70) H(55) 109(1)
H(66) C(70) H(55) 109(1)
H(66) C(70) H(56) 109(1)
C(71) C(72) H(67) 120(1)
C(71) C(76) H(71) 120(1)
H(67) C(72) C(73) 120(1)
C(72) C(73) H(68) 119.9(9)
H(68) C(73) C(74) 120(1)
C(73) C(74) H(69) 120(1)
C(74) C(75) H(70) 120(1)
H(70) C(75) C(76) 120(1)
H(71) C(76) C(75) 120(1)
C(77) C(78) H(72) 120.0(8)
C(77) C(82) H(76) 120.0(8)
H(72) C(78) C(79) 120.0(8)
C(78) C(79) H(73) 120.0(7)
H(73) C(79) C(80) 120.0(7)
C(79) C(80) H(74) 120.0(8)
C(80) C(81) H(75) 120.0(8)
H(74) C(80) C(81) 120.0(7)
C(81) C(82) H(76) 120.0(7)
H(75) C(81) C(82) 120.0(8)

loop_
_geom_bond_atom_site_label_1
_geom_bond_atom_site_label_2
_geom_bond_distance
N(1) C(1) 1.371(3)
N(1) C(4) 1.361(3)
N(2) C(6) 1.376(3)
N(2) C(9) 1.341(2)
N(3) C(11) 1.375(2)
N(3) C(14) 1.371(3)
N(4) C(16) 1.354(3)
N(4) C(19) 1.371(2)
C(1) C(2) 1.419(3)
C(1) C(20) 1.422(3)
C(2) C(3) 1.386(3)
C(2) C(21) 1.502(3)
C(3) C(4) 1.423(3)
C(3) C(23) 1.508(3)
C(4) C(5) 1.422(3)
C(5) C(6) 1.404(3)
C(5) C(25) 1.432(3)
C(6) C(7) 1.473(3)
C(7) C(8) 1.357(3)
C(7) C(33) 1.495(3)
C(8) C(9) 1.470(3)
C(8) C(35) 1.504(3)
C(9) C(10) 1.431(3)
C(10) C(11) 1.401(3)
C(10) C(37) 1.433(3)
C(11) C(12) 1.442(3)
C(12) C(13) 1.376(3)
C(12) C(45) 1.501(3)
C(13) C(14) 1.445(3)
C(13) C(47) 1.495(3)
C(14) C(15) 1.401(2)
C(15) C(16) 1.432(3)
C(15) C(49) 1.427(3)
C(16) C(17) 1.465(2)
C(17) C(18) 1.355(3)
C(17) C(57) 1.506(3)
C(18) C(19) 1.459(3)
C(18) C(59) 1.502(3)
C(19) C(20) 1.411(3)
C(20) C(61) 1.431(3)
C(21) C(22) 1.584(6)
C(21) C(69) 1.591(7)
C(23) C(24) 1.541(5)
C(25) C(26) 1.200(4)
C(26) C(27) 1.409(6)
C(26) C(71) 1.465(8)
C(26) C(77) 1.447(7)
C(27) C(28) 1.395(8)
C(27) C(32) 1.395(6)
C(28) C(29) 1.395(7)
C(29) C(30) 1.395(6)
C(30) C(31) 1.395(7)
C(31) C(32) 1.396(7)
C(33) C(34) 1.511(4)
C(35) C(36) 1.521(4)
C(37) C(38) 1.197(3)
C(38) C(39) 1.427(3)
C(39) C(40) 1.392(4)
C(39) C(44) 1.389(4)
C(40) C(41) 1.388(4)
C(41) C(42) 1.362(5)
C(42) C(43) 1.377(5)
C(43) C(44) 1.366(4)
C(45) C(46) 1.524(3)
C(47) C(48) 1.523(4)
C(49) C(50) 1.198(3)
C(50) C(51) 1.432(3)
C(51) C(52) 1.389(4)
C(51) C(56) 1.393(3)
C(52) C(53) 1.383(4)
C(53) C(54) 1.381(4)
C(54) C(55) 1.355(5)
C(55) C(56) 1.388(4)
C(57) C(58) 1.516(4)
C(59) C(60) 1.533(6)
C(59) C(70) 1.533(6)
C(61) C(62) 1.197(3)
C(62) C(63) 1.440(3)
C(63) C(64) 1.387(4)
C(63) C(68) 1.381(4)
C(64) C(65) 1.395(4)
C(65) C(66) 1.364(5)
C(66) C(67) 1.357(5)
C(67) C(68) 1.383(4)
C(68) C(63) 1.381(4)
C(68) C(67) 1.383(4)
C(71) C(72) 1.40(1)
C(71) C(76) 1.40(1)
C(72) C(73) 1.40(1)
C(73) C(74) 1.40(1)
C(74) C(75) 1.40(1)
C(75) C(76) 1.40(1)
C(77) C(78) 1.396(9)
C(77) C(82) 1.396(8)
C(78) C(79) 1.395(8)
C(79) C(80) 1.396(7)
C(80) C(81) 1.396(9)
C(81) C(82) 1.395(9)
N(1) H(1) 0.83(3)
N(3) H(2) 0.95(3)
C(21) H(3) 0.94(1)
C(21) H(4) 0.91(2)
C(22) H(5) 0.9498
C(22) H(6) 0.9498
C(22) H(7) 0.9501
C(23) H(8) 0.9500
C(23) H(9) 0.9500
C(24) H(10) 0.9500
C(24) H(11) 0.9499
C(24) H(12) 0.9500
C(28) H(13) 0.950(6)
C(29) H(14) 0.950(8)
C(30) H(15) 0.950(7)
C(31) H(16) 0.950(6)
C(32) H(17) 0.950(8)
C(33) H(18) 0.9501
C(33) H(19) 0.9501
C(34) H(20) 0.9499
C(34) H(21) 0.9500
C(34) H(22) 0.9500
C(35) H(23) 0.9501
C(35) H(24) 0.9500
C(36) H(25) 0.9500
C(36) H(26) 0.9500
C(36) H(27) 0.9501
C(40) H(28) 0.9500
C(41) H(29) 0.9500
C(42) H(30) 0.9500
C(43) H(31) 0.9500
C(44) H(32) 0.9499
C(45) H(33) 0.9500
C(45) H(34) 0.9500
C(46) H(35) 0.9501
C(46) H(36) 0.9500
C(46) H(37) 0.9500
C(47) H(38) 0.9500
C(47) H(39) 0.9500
C(48) H(40) 0.9500
C(48) H(41) 0.9501
C(48) H(42) 0.9500
C(52) H(43) 0.9500
C(53) H(44) 0.9500
C(54) H(45) 0.9501
C(55) H(46) 0.9500
C(56) H(47) 0.9500
C(57) H(48) 0.9500
C(57) H(49) 0.9500
C(58) H(50) 0.9500
C(58) H(51) 0.9500
C(58) H(52) 0.9501
C(59) H(53) 0.95(2)
C(59) H(54) 0.96(2)
C(60) H(55) 0.95(1)
C(60) H(56) 0.87(1)
C(60) H(57) 0.94(2)
C(64) H(58) 0.9500
C(65) H(59) 0.9500
C(66) H(60) 0.9500
C(67) H(61) 0.9500
C(68) H(62) 0.9500
C(69) H(63) 0.9499
C(69) H(64) 0.9499
C(69) H(65) 0.9500
C(70) H(55) 0.95(1)
C(70) H(56) 0.87(1)
C(70) H(66) 0.97(2)
C(72) H(67) 0.95(1)
C(73) H(68) 0.95(1)
C(74) H(69) 0.95(1)
C(75) H(70) 0.95(1)
C(76) H(71) 0.95(1)
C(78) H(72) 0.951(8)
C(79) H(73) 0.951(9)
C(80) H(74) 0.950(8)
C(81) H(75) 0.951(8)
C(82) H(76) 0.95(1)

loop_
_geom_torsion_atom_site_label_1
_geom_torsion_atom_site_label_2
_geom_torsion_atom_site_label_3
_geom_torsion_atom_site_label_4
_geom_torsion
C(4) N(1) C(1) C(2) -3.4(2)
C(4) N(1) C(1) C(20) 170.3(2)
C(1) N(1) C(4) C(3) 2.8(2)
C(1) N(1) C(4) C(5) -174.0(2)
C(9) N(2) C(6) C(5) -165.0(2)
C(9) N(2) C(6) C(7) 6.5(2)
C(6) N(2) C(9) C(8) -5.4(2)
C(6) N(2) C(9) C(10) 172.5(2)
C(14) N(3) C(11) C(10) 175.0(2)
C(14) N(3) C(11) C(12) -0.0(2)
C(11) N(3) C(14) C(13) -0.0(2)
C(11) N(3) C(14) C(15) -176.5(2)
C(19) N(4) C(16) C(15) -165.1(2)
C(19) N(4) C(16) C(17) 7.8(2)
C(16) N(4) C(19) C(18) -7.5(2)
C(16) N(4) C(19) C(20) 163.0(2)
N(1) C(1) C(2) C(3) 2.7(2)
N(1) C(1) C(2) C(21) -173.4(2)
C(20) C(1) C(2) C(3) -170.2(2)
C(20) C(1) C(2) C(21) 13.7(4)
N(1) C(1) C(20) C(19) 14.7(3)
N(1) C(1) C(20) C(61) -171.0(2)
C(2) C(1) C(20) C(19) -173.3(2)
C(2) C(1) C(20) C(61) 1.0(4)
C(1) C(2) C(3) C(4) -1.1(3)
C(1) C(2) C(3) C(23) -177.9(2)
C(21) C(2) C(3) C(4) 175.2(2)
C(21) C(2) C(3) C(23) -1.6(4)
C(1) C(2) C(21) C(22) -92.8(3)
C(1) C(2) C(21) C(69) 76.9(3)
C(3) C(2) C(21) C(22) 91.6(3)
C(3) C(2) C(21) C(69) -98.6(3)
C(2) C(3) C(4) N(1) -1.0(2)
C(2) C(3) C(4) C(5) 175.4(2)
C(23) C(3) C(4) N(1) 175.7(2)
C(23) C(3) C(4) C(5) -7.9(4)
C(2) C(3) C(23) C(24) -81.5(3)
C(4) C(3) C(23) C(24) 102.4(3)
N(1) C(4) C(5) C(6) -27.2(3)
N(1) C(4) C(5) C(25) 154.9(2)
C(3) C(4) C(5) C(6) 156.9(2)
C(3) C(4) C(5) C(25) -21.0(3)
C(4) C(5) C(6) N(2) -14.8(3)
C(4) C(5) C(6) C(7) 175.2(2)
C(25) C(5) C(6) N(2) 163.0(2)
C(25) C(5) C(6) C(7) -7.0(3)
N(2) C(6) C(7) C(8) -5.2(2)
N(2) C(6) C(7) C(33) 165.4(2)
C(5) C(6) C(7) C(8) 165.7(2)
C(5) C(6) C(7) C(33) -23.7(3)
C(6) C(7) C(8) C(9) 1.8(2)
C(6) C(7) C(8) C(35) 171.7(2)
C(33) C(7) C(8) C(9) -168.9(2)
C(33) C(7) C(8) C(35) 1.0(3)
C(6) C(7) C(33) C(34) -64.2(3)
C(8) C(7) C(33) C(34) 104.5(3)
C(7) C(8) C(9) N(2) 2.2(2)
C(7) C(8) C(9) C(10) -175.6(2)
C(35) C(8) C(9) N(2) -167.7(2)
C(35) C(8) C(9) C(10) 14.5(3)
C(7) C(8) C(35) C(36) -99.9(3)
C(9) C(8) C(35) C(36) 68.0(3)
N(2) C(9) C(10) C(11) 32.0(3)
N(2) C(9) C(10) C(37) -143.8(2)
C(8) C(9) C(10) C(11) -150.4(2)
C(8) C(9) C(10) C(37) 33.8(3)
C(9) C(10) C(11) N(3) -4.9(3)
C(9) C(10) C(11) C(12) 168.9(2)
C(37) C(10) C(11) N(3) 170.7(2)
C(37) C(10) C(11) C(12) -15.4(3)
N(3) C(11) C(12) C(13) 0.1(2)
N(3) C(11) C(12) C(45) 176.4(2)
C(10) C(11) C(12) C(13) -174.6(2)
C(10) C(11) C(12) C(45) 1.7(3)
C(11) C(12) C(13) C(14) -0.1(2)
C(11) C(12) C(13) C(47) 176.9(2)
C(45) C(12) C(13) C(14) -176.5(2)
C(45) C(12) C(13) C(47) 0.5(3)
C(11) C(12) C(45) C(46) -73.7(3)
C(13) C(12) C(45) C(46) 102.0(2)
C(12) C(13) C(14) N(3) 0.1(2)
C(12) C(13) C(14) C(15) 176.2(2)
C(47) C(13) C(14) N(3) -176.9(2)
C(47) C(13) C(14) C(15) -0.7(4)
C(12) C(13) C(47) C(48) -99.3(2)
C(14) C(13) C(47) C(48) 77.2(3)
N(3) C(14) C(15) C(16) -1.7(3)
N(3) C(14) C(15) C(49) -176.5(2)
C(13) C(14) C(15) C(16) -177.3(2)
C(13) C(14) C(15) C(49) 7.9(3)
C(14) C(15) C(16) N(4) -24.8(3)
C(14) C(15) C(16) C(17) 163.4(2)
C(49) C(15) C(16) N(4) 150.1(2)
C(49) C(15) C(16) C(17) -21.7(3)
N(4) C(16) C(17) C(18) -5.2(3)
N(4) C(16) C(17) C(57) 166.4(2)
C(15) C(16) C(17) C(18) 167.4(2)
C(15) C(16) C(17) C(57) -21.0(4)
C(16) C(17) C(18) C(19) 0.4(2)
C(16) C(17) C(18) C(59) 169.4(2)
C(57) C(17) C(18) C(19) -171.4(2)
C(57) C(17) C(18) C(59) -2.4(4)
C(16) C(17) C(57) C(58) -54.2(3)
C(18) C(17) C(57) C(58) 115.8(3)
C(17) C(18) C(19) N(4) 4.5(2)
C(17) C(18) C(19) C(20) -165.6(2)
C(59) C(18) C(19) N(4) -164.5(2)
C(59) C(18) C(19) C(20) 25.5(3)
C(17) C(18) C(59) C(60) -102.0(3)
C(17) C(18) C(59) C(70) -74.0(4)
C(19) C(18) C(59) C(60) 64.8(3)
C(19) C(18) C(59) C(70) 92.8(3)
N(4) C(19) C(20) C(1) 28.1(3)
N(4) C(19) C(20) C(61) -146.2(2)
C(18) C(19) C(20) C(1) -162.9(2)
C(18) C(19) C(20) C(61) 22.8(3)
C(26) C(27) C(28) C(29) 179.9(4)
C(32) C(27) C(28) C(29) -0.0(8)
C(26) C(27) C(32) C(31) -179.9(4)
C(28) C(27) C(32) C(31) -0.0(8)
C(27) C(28) C(29) C(30) 0.0(7)
C(28) C(29) C(30) C(31) -0.0(7)
C(29) C(30) C(31) C(32) -0.0(7)
C(30) C(31) C(32) C(27) 0.0(7)
C(38) C(39) C(40) C(41) -178.9(3)
C(44) C(39) C(40) C(41) -0.5(4)
C(38) C(39) C(44) C(43) 178.4(3)
C(40) C(39) C(44) C(43) -0.0(4)
C(39) C(40) C(41) C(42) 1.0(5)
C(40) C(41) C(42) C(43) -0.8(5)
C(41) C(42) C(43) C(44) 0.3(5)
C(42) C(43) C(44) C(39) 0.2(4)
C(50) C(51) C(52) C(53) 179.4(3)
C(56) C(51) C(52) C(53) -0.4(4)
C(50) C(51) C(56) C(55) 179.5(3)
C(52) C(51) C(56) C(55) -0.7(4)
C(51) C(52) C(53) C(54) 1.0(5)
C(52) C(53) C(54) C(55) -0.6(5)
C(53) C(54) C(55) C(56) -0.6(6)
C(54) C(55) C(56) C(51) 1.2(5)
C(62) C(63) C(64) C(65) -178.5(2)
C(68) C(63) C(64) C(65) 0.4(4)
C(62) C(63) C(68) C(67) 178.5(3)
C(64) C(63) C(68) C(67) -0.4(4)
C(63) C(64) C(65) C(66) 0.1(3)
C(64) C(65) C(66) C(67) -0.6(5)
C(65) C(66) C(67) C(68) 0.6(5)
C(66) C(67) C(68) C(63) -0.1(4)
C(26) C(71) C(72) C(73) 176.4(8)
C(76) C(71) C(72) C(73) 0(1)
C(72) C(71) C(76) C(75) 0(1)
C(71) C(72) C(73) C(74) 0(1)
C(72) C(73) C(74) C(75) 0(1)
C(73) C(74) C(75) C(76) 0(1)
C(74) C(75) C(76) C(71) 0(1)
C(26) C(77) C(78) C(79) -172.9(6)
C(82) C(77) C(78) C(79) -0.0(9)
C(78) C(77) C(82) C(81) 0.0(9)
C(77) C(78) C(79) C(80) 0.0(9)
C(78) C(79) C(80) C(81) -0.0(9)
C(79) C(80) C(81) C(82) 0.0(9)
C(80) C(81) C(82) C(77) -0.0(9)
